data_4337888
loop_
_publ_author_name
'Stefa\'nczyk, Olaf'
'Rams, Micha\/l'
'Majcher, Anna M.'
'Mathoni\`ere, Corine'
'Sieklucka, Barbara'

_publ_section_title
;
 Chiral (LH)2L2Cu3 Trinuclear Paramagnetic Nodes in
 Octacyanidometalate-Bridged Helical Chains.
;
_journal_issue 7
_journal_name_full 'Inorganic chemistry'
_journal_page_first 3874
_journal_paper_doi 10.1021/ic500271f
_journal_volume 53
_journal_year 2014
_chemical_compound_source 'synthesis as described'
_chemical_formula_moiety 'C20 H38 Cu3 Mo N16 O4, H2 O'
_chemical_formula_sum 'C20 H40 Cu3 Mo N16 O5'
_chemical_formula_weight 871.27
_chemical_name_systematic
;
 ?
;
_space_group_IT_number 61
_symmetry_cell_setting orthorhombic
_symmetry_Int_Tables_number 61
_symmetry_space_group_name_Hall '-P 2ac 2ab'
_symmetry_space_group_name_H-M 'P b c a'
_atom_sites_solution_hydrogens geom
_atom_sites_solution_primary direct
_atom_sites_solution_secondary difmap
_audit_creation_date 2013-10-17T13:36:51-00:00
_audit_creation_method 'WinGX routine CIF_UPDATE'
_cell_angle_alpha 90
_cell_angle_beta 90
_cell_angle_gamma 90
_cell_formula_units_Z 8
_cell_length_a 17.2322(5)
_cell_length_b 17.4969(5)
_cell_length_c 20.5736(6)
_cell_measurement_reflns_used 9786
_cell_measurement_temperature 120(2)
_cell_measurement_theta_max 35.797
_cell_measurement_theta_min 2.5295
_cell_measurement_wavelength 0.71073
_cell_volume 6203.1(3)
_computing_cell_refinement 'SAINT V8.18C integration software'
_computing_data_collection 'Bruker APEX2 software'
_computing_data_reduction 'SORTAV (Blessing, 1995)'
_computing_molecular_graphics 'Ortep-3 for Windows (Farrugia, 1997)'
_computing_publication_material 'WinGX publication routines (Farrugia, 1999)'
_computing_structure_refinement 'SHELXL-97 (Sheldrick, 2008)'
_computing_structure_solution 'SIR97 (Altomare et al, 1997)'
_diffrn_ambient_temperature 120(2)
_diffrn_detector 'APEX-II CCD'
_diffrn_measured_fraction_theta_full 0.999
_diffrn_measured_fraction_theta_max 0.999
_diffrn_measurement_device '\k-geometry diffractometer'
_diffrn_measurement_device_type 'Bruker APEX-II'
_diffrn_measurement_method '\f or \w oscillation scans'
_diffrn_orient_matrix_type 'x-axis to radiation source'
_diffrn_orient_matrix_UB_11 -0.142188E-1
_diffrn_orient_matrix_UB_12 -0.503256E-1
_diffrn_orient_matrix_UB_13 -0.19699E-1
_diffrn_orient_matrix_UB_21 0.951026E-2
_diffrn_orient_matrix_UB_22 -0.257241E-1
_diffrn_orient_matrix_UB_23 0.426738E-1
_diffrn_orient_matrix_UB_31 -0.554522E-1
_diffrn_orient_matrix_UB_32 0.84893E-2
_diffrn_orient_matrix_UB_33 0.123869E-1
_diffrn_radiation_monochromator graphite
_diffrn_radiation_probe x-ray
_diffrn_radiation_type MoK\a
_diffrn_radiation_wavelength 0.71073
_diffrn_reflns_av_R_equivalents 0.0662
_diffrn_reflns_av_unetI/netI 0.0541
_diffrn_reflns_limit_h_max 27
_diffrn_reflns_limit_h_min -28
_diffrn_reflns_limit_k_max 28
_diffrn_reflns_limit_k_min -29
_diffrn_reflns_limit_l_max 33
_diffrn_reflns_limit_l_min -34
_diffrn_reflns_number 98312
_diffrn_reflns_reduction_process
;
 Scaled and merged with Sortav
 R.H. Blessing, (1987) Cryst. Rev. 1, 3-58
 R.H. Blessing, (1989) J. Appl. Cryst. 22, 396-397
;
_diffrn_reflns_theta_full 36.41
_diffrn_reflns_theta_max 36.41
_diffrn_reflns_theta_min 2.31
_diffrn_source 'sealed x-ray tube'
_exptl_absorpt_coefficient_mu 2.485
_exptl_absorpt_correction_T_max 0.780
_exptl_absorpt_correction_T_min 0.627
_exptl_absorpt_correction_type multi-scan
_exptl_absorpt_process_details
;
SADABS-2008/1 - Bruker AXS area detector scaling and absorption correction
;
_exptl_crystal_colour blue
_exptl_crystal_density_diffrn 1.866
_exptl_crystal_density_method 'not measured'
_exptl_crystal_description prism
_exptl_crystal_F_000 3528
_exptl_crystal_size_max 0.26
_exptl_crystal_size_mid 0.16
_exptl_crystal_size_min 0.1
_refine_diff_density_max 1.48
_refine_diff_density_min -1.136
_refine_diff_density_rms 0.126
_refine_ls_extinction_method none
_refine_ls_goodness_of_fit_ref 0.932
_refine_ls_hydrogen_treatment mixed
_refine_ls_matrix_type full
_refine_ls_number_parameters 566
_refine_ls_number_reflns 15128
_refine_ls_number_restraints 0
_refine_ls_restrained_S_all 0.932
_refine_ls_R_factor_all 0.0497
_refine_ls_R_factor_gt 0.0286
_refine_ls_shift/su_max 0.004
_refine_ls_shift/su_mean 0
_refine_ls_structure_factor_coef Fsqd
_refine_ls_weighting_details 'calc w=1/[\s^2^(Fo^2^)+(0.0283P)^2^+0.0000P] where P=(Fo^2^+2Fc^2^)/3'
_refine_ls_weighting_scheme calc
_refine_ls_wR_factor_gt 0.06
_refine_ls_wR_factor_ref 0.0634
_reflns_number_gt 10853
_reflns_number_total 15138
_reflns_threshold_expression >2\s(I)
_cod_data_source_file ic500271f_si_002.cif
_cod_data_source_block CubdapMo
_cod_depositor_comments 'Adding full bibliography for 4337888--4337889.cif.'
_cod_database_code 4337888

loop_
_symmetry_equiv_pos_as_xyz
'x, y, z'
'-x+1/2, -y, z+1/2'
'x+1/2, -y+1/2, -z'
'-x, y+1/2, -z+1/2'
'-x, -y, -z'
'x-1/2, y, -z-1/2'
'-x-1/2, y-1/2, z'
'x, -y-1/2, z-1/2'

loop_
_atom_site_label
_atom_site_type_symbol
_atom_site_fract_x
_atom_site_fract_y
_atom_site_fract_z
_atom_site_U_iso_or_equiv
_atom_site_adp_type
_atom_site_occupancy
_atom_site_symmetry_multiplicity
_atom_site_calc_flag
C1 C 0.54912(8) 0.66195(9) 0.13746(7) 0.0116(2) Uani 1 1 d
C2 C 0.70503(8) 0.79880(9) 0.06067(7) 0.0124(3) Uani 1 1 d
C3 C 0.59298(8) 0.75425(9) 0.22461(7) 0.0129(3) Uani 1 1 d
C4 C 0.77574(8) 0.69501(9) 0.12034(7) 0.0130(3) Uani 1 1 d
C5 C 0.57224(9) 0.80903(9) 0.10000(8) 0.0152(3) Uani 1 1 d
C6 C 0.65038(8) 0.65759(9) 0.04975(7) 0.0122(3) Uani 1 1 d
C7 C 0.72166(8) 0.81113(9) 0.18795(7) 0.0131(3) Uani 1 1 d
C8 C 0.68055(8) 0.63313(9) 0.20000(7) 0.0138(3) Uani 1 1 d
C12 C 0.46662(10) 0.53454(11) 0.28801(9) 0.0234(4) Uani 1 1 d
C13 C 0.41108(9) 0.47015(10) 0.27270(8) 0.0176(3) Uani 1 1 d
C14 C 0.38512(10) 0.46771(10) 0.20251(8) 0.0163(3) Uani 1 1 d
C22 C 0.37413(11) 0.79004(11) 0.15585(12) 0.0290(4) Uani 1 1 d
C23 C 0.30893(10) 0.75374(10) 0.11676(9) 0.0195(3) Uani 1 1 d
C24 C 0.72946(10) 0.72144(10) -0.14061(9) 0.0203(3) Uani 1 1 d
C32 C 0.63640(10) 1.00722(10) -0.11716(8) 0.0170(3) Uani 1 1 d
C33 C 0.68997(9) 1.02093(9) -0.05966(8) 0.0143(3) Uani 1 1 d
C34 C 0.64950(9) 1.00975(10) 0.00515(8) 0.0170(3) Uani 1 1 d
C42 C 0.90978(10) 0.90206(11) 0.12933(8) 0.0199(3) Uani 1 1 d
C43 C 0.96886(9) 0.87544(10) 0.07981(8) 0.0156(3) Uani 1 1 d
C44 C 0.93275(9) 0.84636(9) 0.01735(8) 0.0155(3) Uani 1 1 d
N1 N 0.49209(7) 0.62778(8) 0.14176(6) 0.0155(2) Uani 1 1 d
N2 N 0.73114(8) 0.83538(8) 0.01955(7) 0.0185(3) Uani 1 1 d
N3 N 0.55836(8) 0.76362(9) 0.27174(7) 0.0191(3) Uani 1 1 d
N4 N 0.83953(8) 0.67996(9) 0.10905(7) 0.0196(3) Uani 1 1 d
N5 N 0.52916(8) 0.85243(9) 0.07796(8) 0.0251(3) Uani 1 1 d
N6 N 0.64765(8) 0.62025(9) 0.00355(7) 0.0194(3) Uani 1 1 d
N7 N 0.75802(8) 0.85687(9) 0.21481(7) 0.0191(3) Uani 1 1 d
N8 N 0.68913(8) 0.58230(9) 0.23525(7) 0.0210(3) Uani 1 1 d
N11 N 0.43118(9) 0.61022(9) 0.28020(7) 0.0190(3) Uani 1 1 d
N15 N 0.33337(8) 0.53220(8) 0.18701(7) 0.0129(2) Uani 1 1 d
N21 N 0.38442(9) 0.74904(9) 0.21763(9) 0.0229(3) Uani 1 1 d
N25 N 0.66952(8) 0.76460(8) -0.10438(7) 0.0157(3) Uani 1 1 d
N31 N 0.62251(8) 0.92430(8) -0.12322(7) 0.0161(3) Uani 1 1 d
N35 N 0.70982(8) 1.01238(9) 0.05611(7) 0.0173(3) Uani 1 1 d
N41 N 0.86618(9) 0.96992(9) 0.10710(7) 0.0190(3) Uani 1 1 d
N45 N 0.89513(8) 0.90895(8) -0.01912(7) 0.0132(2) Uani 1 1 d
O1 O 0.34612(8) 0.47964(8) 0.31450(6) 0.0226(3) Uani 1 1 d
O2 O 0.31385(6) 0.67275(6) 0.12140(5) 0.0135(2) Uani 1 1 d
O3 O 0.75352(6) 0.96882(6) -0.06325(5) 0.01113(19) Uani 1 1 d
O4 O 1.01938(7) 0.93860(7) 0.06654(6) 0.0165(2) Uani 1 1 d
O5 O 0.49939(8) 0.84048(9) 0.93812(7) 0.0280(3) Uani 1 1 d
Cu1 Cu 0.374668(10) 0.637417(11) 0.197294(9) 0.01149(4) Uani 1 1 d
Cu2 Cu 0.713389(10) 0.868143(11) -0.087141(10) 0.01314(4) Uani 1 1 d
Cu3 Cu 0.806049(11) 0.961604(11) 0.022604(9) 0.01257(4) Uani 1 1 d
Mo1 Mo 0.656028(6) 0.727487(7) 0.135526(6) 0.00752(2) Uani 1 1 d
H1 H 0.3142(16) 0.4443(16) 0.3059(13) 0.051(8) Uiso 1 1 d
H4 H 1.0510(11) 0.9235(12) 0.0518(10) 0.016(5) Uiso 1 1 d
H11A H 0.4683(14) 0.6450(14) 0.2852(12) 0.041(7) Uiso 1 1 d
H11B H 0.3985(13) 0.6154(13) 0.3083(11) 0.027(6) Uiso 1 1 d
H12A H 0.5139(12) 0.5315(12) 0.2582(10) 0.024(5) Uiso 1 1 d
H12B H 0.4802(11) 0.5290(12) 0.3345(10) 0.022(5) Uiso 1 1 d
H13 H 0.4459(11) 0.4243(11) 0.2787(9) 0.018(5) Uiso 1 1 d
H14A H 0.4314(12) 0.4689(12) 0.1720(11) 0.028(6) Uiso 1 1 d
H14B H 0.3576(12) 0.4210(13) 0.1965(10) 0.028(6) Uiso 1 1 d
H15A H 0.3197(12) 0.5260(13) 0.1524(11) 0.025(6) Uiso 1 1 d
H15B H 0.2957(11) 0.5305(11) 0.2125(9) 0.013(5) Uiso 1 1 d
H21A H 0.4269(13) 0.7612(13) 0.2340(11) 0.028(6) Uiso 1 1 d
H21B H 0.3492(13) 0.7619(13) 0.2474(11) 0.030(6) Uiso 1 1 d
H22A H 0.4266(13) 0.7869(13) 0.1313(10) 0.032(6) Uiso 1 1 d
H22B H 0.3637(12) 0.8417(14) 0.1626(11) 0.031(6) Uiso 1 1 d
H23 H 0.3131(11) 0.7659(11) 0.0698(10) 0.018(5) Uiso 1 1 d
H24A H 0.7191(11) 0.6640(12) -0.1346(10) 0.021(5) Uiso 1 1 d
H24B H 0.7270(11) 0.7370(12) -0.1895(10) 0.020(5) Uiso 1 1 d
H25A H 0.6606(11) 0.7473(12) -0.0704(11) 0.019(5) Uiso 1 1 d
H25B H 0.6255(12) 0.7639(11) -0.1266(9) 0.018(5) Uiso 1 1 d
H31A H 0.6208(12) 0.9151(13) -0.1605(11) 0.024(6) Uiso 1 1 d
H31B H 0.5800(12) 0.9125(12) -0.1012(10) 0.021(5) Uiso 1 1 d
H32A H 0.6601(10) 1.0246(11) -0.1553(9) 0.011(4) Uiso 1 1 d
H32B H 0.5846(11) 1.0356(11) -0.1092(9) 0.019(5) Uiso 1 1 d
H33 H 0.7105(10) 1.0712(11) -0.0606(9) 0.015(5) Uiso 1 1 d
H34A H 0.6113(11) 1.0456(11) 0.0114(9) 0.016(5) Uiso 1 1 d
H34B H 0.6240(10) 0.9588(10) 0.0096(8) 0.007(4) Uiso 1 1 d
H35A H 0.7197(13) 1.0542(14) 0.0652(11) 0.030(6) Uiso 1 1 d
H35B H 0.6933(12) 0.9967(13) 0.0932(10) 0.023(5) Uiso 1 1 d
H41A H 0.8318(12) 0.9813(13) 0.1377(10) 0.026(6) Uiso 1 1 d
H41B H 0.9007(13) 1.0073(13) 0.1042(10) 0.028(6) Uiso 1 1 d
H42A H 0.8747(11) 0.8609(11) 0.1376(9) 0.016(5) Uiso 1 1 d
H42B H 0.9334(12) 0.9143(12) 0.1713(10) 0.028(6) Uiso 1 1 d
H43 H 0.9939(11) 0.8330(12) 0.0987(9) 0.019(5) Uiso 1 1 d
H44A H 0.8924(11) 0.8123(11) 0.0292(9) 0.017(5) Uiso 1 1 d
H44B H 0.9727(11) 0.8213(11) -0.0064(9) 0.013(5) Uiso 1 1 d
H45A H 0.8755(11) 0.8859(12) -0.0573(10) 0.018(5) Uiso 1 1 d
H45B H 0.9251(12) 0.9373(13) -0.0272(10) 0.025(6) Uiso 1 1 d
H5A H 0.4956(15) 0.8417(14) 0.9782(12) 0.039(7) Uiso 1 1 d
H5B H 0.4556(16) 0.8350(15) 0.9291(13) 0.048(8) Uiso 1 1 d

loop_
_atom_site_aniso_label
_atom_site_aniso_U_11
_atom_site_aniso_U_22
_atom_site_aniso_U_33
_atom_site_aniso_U_23
_atom_site_aniso_U_13
_atom_site_aniso_U_12
C1 0.0126(6) 0.0128(6) 0.0095(6) -0.0012(5) 0.0004(5) 0.0004(5)
C2 0.0117(6) 0.0130(7) 0.0127(6) 0.0007(5) -0.0003(5) 0.0005(5)
C3 0.0110(6) 0.0141(7) 0.0136(6) -0.0011(5) -0.0017(5) -0.0026(5)
C4 0.0142(6) 0.0126(7) 0.0123(6) 0.0023(5) -0.0007(5) 0.0001(5)
C5 0.0125(6) 0.0167(7) 0.0164(7) 0.0029(6) 0.0026(5) 0.0003(5)
C6 0.0096(5) 0.0132(7) 0.0138(6) 0.0008(5) 0.0009(5) 0.0002(5)
C7 0.0121(6) 0.0152(7) 0.0122(6) 0.0009(5) 0.0020(5) 0.0013(5)
C8 0.0122(6) 0.0159(7) 0.0134(6) 0.0000(6) -0.0004(5) 0.0002(5)
C12 0.0176(7) 0.0298(10) 0.0227(8) -0.0001(7) -0.0058(6) 0.0003(7)
C13 0.0185(7) 0.0193(8) 0.0151(7) 0.0003(6) -0.0029(6) 0.0038(6)
C14 0.0205(7) 0.0133(7) 0.0150(7) -0.0009(6) -0.0011(6) 0.0029(6)
C22 0.0196(8) 0.0106(8) 0.0568(13) -0.0016(8) 0.0018(9) -0.0031(6)
C23 0.0186(7) 0.0102(7) 0.0298(9) 0.0031(6) 0.0070(7) 0.0019(6)
C24 0.0166(7) 0.0138(7) 0.0304(9) -0.0040(7) -0.0033(6) -0.0023(6)
C32 0.0178(7) 0.0137(7) 0.0194(7) 0.0034(6) -0.0002(6) 0.0027(6)
C33 0.0155(6) 0.0098(7) 0.0175(7) 0.0007(5) 0.0026(5) 0.0020(5)
C34 0.0142(6) 0.0173(8) 0.0193(7) -0.0024(6) 0.0037(6) 0.0028(6)
C42 0.0167(7) 0.0304(10) 0.0126(7) 0.0039(6) 0.0006(6) -0.0018(6)
C43 0.0142(6) 0.0177(8) 0.0148(7) 0.0033(6) -0.0014(5) -0.0015(6)
C44 0.0155(6) 0.0131(7) 0.0179(7) -0.0001(6) -0.0014(6) 0.0000(5)
N1 0.0138(5) 0.0172(6) 0.0155(6) -0.0018(5) 0.0005(5) -0.0022(5)
N2 0.0186(6) 0.0176(7) 0.0192(7) 0.0063(5) 0.0031(5) 0.0006(5)
N3 0.0166(6) 0.0244(8) 0.0163(6) -0.0049(6) 0.0015(5) -0.0037(5)
N4 0.0151(6) 0.0198(7) 0.0240(7) 0.0041(6) 0.0018(5) 0.0024(5)
N5 0.0183(6) 0.0274(8) 0.0295(8) 0.0114(7) 0.0020(6) 0.0062(6)
N6 0.0161(6) 0.0245(8) 0.0175(6) -0.0058(6) 0.0000(5) 0.0002(5)
N7 0.0154(6) 0.0225(7) 0.0195(7) -0.0042(6) 0.0022(5) -0.0040(5)
N8 0.0194(6) 0.0207(7) 0.0229(7) 0.0077(6) -0.0011(5) 0.0024(6)
N11 0.0192(6) 0.0225(8) 0.0155(6) -0.0031(6) -0.0003(5) -0.0065(6)
N15 0.0142(6) 0.0132(6) 0.0113(6) -0.0001(5) -0.0015(5) -0.0015(5)
N21 0.0130(6) 0.0163(7) 0.0395(9) -0.0132(7) -0.0014(6) 0.0003(5)
N25 0.0156(6) 0.0156(7) 0.0158(6) 0.0009(5) -0.0020(5) -0.0052(5)
N31 0.0152(6) 0.0171(7) 0.0159(7) 0.0021(5) -0.0033(5) -0.0007(5)
N35 0.0190(6) 0.0189(7) 0.0140(6) -0.0039(5) 0.0041(5) -0.0009(5)
N41 0.0167(6) 0.0266(8) 0.0138(6) -0.0048(6) 0.0012(5) 0.0010(6)
N45 0.0122(5) 0.0147(6) 0.0126(6) -0.0009(5) -0.0007(4) -0.0008(5)
O1 0.0280(6) 0.0240(7) 0.0157(6) -0.0008(5) 0.0034(5) -0.0060(5)
O2 0.0137(5) 0.0068(5) 0.0201(5) 0.0013(4) -0.0009(4) 0.0014(4)
O3 0.0110(4) 0.0106(5) 0.0118(5) 0.0000(4) 0.0011(4) 0.0005(4)
O4 0.0126(5) 0.0177(6) 0.0193(6) -0.0033(5) 0.0029(4) -0.0030(4)
O5 0.0168(6) 0.0400(9) 0.0273(7) 0.0035(6) -0.0016(5) -0.0085(6)
Cu1 0.01068(7) 0.01020(8) 0.01358(8) -0.00277(7) 0.00028(6) -0.00136(6)
Cu2 0.01045(7) 0.01074(9) 0.01822(9) -0.00153(7) -0.00042(7) -0.00150(6)
Cu3 0.01306(8) 0.01462(9) 0.01002(8) -0.00154(7) 0.00135(6) -0.00070(7)
Mo1 0.00689(4) 0.00832(5) 0.00735(5) 0.00098(4) 0.00032(4) -0.00007(4)

loop_
_atom_type_symbol
_atom_type_description
_atom_type_scat_dispersion_real
_atom_type_scat_dispersion_imag
_atom_type_scat_source
C C 0.0033 0.0016 'International Tables Vol C Tables 4.2.6.8 and 6.1.1.4'
N N 0.0061 0.0033 'International Tables Vol C Tables 4.2.6.8 and 6.1.1.4'
O O 0.0106 0.006 'International Tables Vol C Tables 4.2.6.8 and 6.1.1.4'
Cu Cu 0.3201 1.2651 'International Tables Vol C Tables 4.2.6.8 and 6.1.1.4'
Mo Mo -1.6832 0.6857 'International Tables Vol C Tables 4.2.6.8 and 6.1.1.4'
H H 0 0 'International Tables Vol C Tables 4.2.6.8 and 6.1.1.4'

loop_
_geom_angle_atom_site_label_1
_geom_angle_atom_site_label_2
_geom_angle_atom_site_label_3
_geom_angle
_geom_angle_site_symmetry_1
_geom_angle_site_symmetry_3
N1 C1 Mo1 176.60(13) . .
N2 C2 Mo1 178.25(14) . .
N3 C3 Mo1 175.71(14) . .
N4 C4 Mo1 176.19(14) . .
N5 C5 Mo1 176.55(14) . .
N6 C6 Mo1 179.65(15) . .
N7 C7 Mo1 178.25(14) . .
N8 C8 Mo1 176.04(13) . .
N11 C12 C13 112.74(14) . .
O1 C13 C12 106.59(14) . .
O1 C13 C14 110.37(13) . .
C12 C13 C14 114.03(15) . .
N15 C14 C13 111.35(13) . .
N21 C22 C23 110.04(15) . .
O2 C23 C24 108.48(13) . 3_465
O2 C23 C22 109.66(14) . .
C24 C23 C22 112.09(16) 3_465 .
N25 C24 C23 108.70(14) . 3_565
N31 C32 C33 108.63(13) . .
O3 C33 C34 108.41(13) . .
O3 C33 C32 108.97(13) . .
C34 C33 C32 112.62(13) . .
N35 C34 C33 107.24(13) . .
N41 C42 C43 112.40(13) . .
O4 C43 C42 107.42(14) . .
O4 C43 C44 110.29(13) . .
C42 C43 C44 113.44(13) . .
N45 C44 C43 111.22(13) . .
C1 N1 Cu1 137.72(12) . .
C2 N2 Cu2 142.27(13) . .
C12 N11 Cu1 120.37(11) . .
C14 N15 Cu1 118.05(10) . .
C22 N21 Cu1 106.54(12) . .
C24 N25 Cu2 106.76(10) . .
C32 N31 Cu2 109.03(10) . .
C34 N35 Cu3 108.93(10) . .
C42 N41 Cu3 117.85(11) . .
C44 N45 Cu3 117.62(10) . .
C23 O2 Cu1 113.30(10) . .
C23 O2 Cu2 106.32(9) . 3_465
Cu1 O2 Cu2 128.61(6) . 3_465
C33 O3 Cu2 108.49(9) . .
C33 O3 Cu3 110.11(9) . .
Cu2 O3 Cu3 109.09(5) . .
O2 Cu1 N15 90.90(5) . .
O2 Cu1 N21 84.53(6) . .
N15 Cu1 N21 162.93(6) . .
O2 Cu1 N11 173.93(6) . .
N15 Cu1 N11 92.54(6) . .
N21 Cu1 N11 90.74(7) . .
O2 Cu1 N1 95.49(5) . .
N15 Cu1 N1 101.07(5) . .
N21 Cu1 N1 95.75(6) . .
N11 Cu1 N1 88.76(6) . .
O3 Cu2 N31 85.83(5) . .
O3 Cu2 N25 175.52(5) . .
N31 Cu2 N25 94.81(6) . .
O3 Cu2 O2 96.01(4) . 3_565
N31 Cu2 O2 136.47(5) . 3_565
N25 Cu2 O2 86.59(5) . 3_565
O3 Cu2 N2 86.41(5) . .
N31 Cu2 N2 125.86(6) . .
N25 Cu2 N2 89.64(6) . .
O2 Cu2 N2 97.62(5) 3_565 .
N45 Cu3 O3 89.85(5) . .
N45 Cu3 N35 173.93(6) . .
O3 Cu3 N35 84.30(5) . .
N45 Cu3 N41 90.51(6) . .
O3 Cu3 N41 171.43(6) . .
N35 Cu3 N41 95.51(6) . .
C7 Mo1 C6 145.74(5) . .
C7 Mo1 C2 75.95(6) . .
C6 Mo1 C2 76.14(6) . .
C7 Mo1 C5 94.13(6) . .
C6 Mo1 C5 93.89(6) . .
C2 Mo1 C5 68.72(6) . .
C7 Mo1 C8 96.31(6) . .
C6 Mo1 C8 94.48(6) . .
C2 Mo1 C8 143.62(5) . .
C5 Mo1 C8 147.63(6) . .
C7 Mo1 C4 75.43(6) . .
C6 Mo1 C4 77.00(5) . .
C2 Mo1 C4 71.04(5) . .
C5 Mo1 C4 139.76(6) . .
C8 Mo1 C4 72.61(6) . .
C7 Mo1 C1 143.16(5) . .
C6 Mo1 C1 71.09(5) . .
C2 Mo1 C1 130.67(5) . .
C5 Mo1 C1 77.74(6) . .
C8 Mo1 C1 75.58(6) . .
C4 Mo1 C1 132.34(6) . .
C7 Mo1 C3 72.13(5) . .
C6 Mo1 C3 142.13(5) . .
C2 Mo1 C3 132.18(6) . .
C5 Mo1 C3 79.01(6) . .
C8 Mo1 C3 75.25(6) . .
C4 Mo1 C3 130.76(5) . .
C1 Mo1 C3 71.05(5) . .

loop_
_geom_bond_atom_site_label_1
_geom_bond_atom_site_label_2
_geom_bond_distance
_geom_bond_site_symmetry_2
C1 N1 1.1536(19) .
C1 Mo1 2.1704(14) .
C2 N2 1.152(2) .
C2 Mo1 2.1545(15) .
C3 N3 1.150(2) .
C3 Mo1 2.1814(15) .
C4 N4 1.1539(19) .
C4 Mo1 2.1624(15) .
C5 N5 1.155(2) .
C5 Mo1 2.1574(16) .
C6 N6 1.154(2) .
C6 Mo1 2.1492(15) .
C7 N7 1.157(2) .
C7 Mo1 2.1410(16) .
C8 N8 1.157(2) .
C8 Mo1 2.1596(16) .
C12 N11 1.467(2) .
C12 C13 1.511(3) .
C13 O1 1.421(2) .
C13 C14 1.513(2) .
C14 N15 1.473(2) .
C22 N21 1.470(3) .
C22 C23 1.521(3) .
C23 O2 1.423(2) .
C23 C24 1.518(2) 3_465
C24 N25 1.481(2) .
C24 C23 1.518(2) 3_565
C32 N31 1.476(2) .
C32 C33 1.519(2) .
C33 O3 1.4269(18) .
C33 C34 1.517(2) .
C34 N35 1.477(2) .
C42 N41 1.478(2) .
C42 C43 1.514(2) .
C43 O4 1.433(2) .
C43 C44 1.516(2) .
C44 N45 1.477(2) .
N1 Cu1 2.3299(13) .
N2 Cu2 2.2892(14) .
N11 Cu1 2.0209(15) .
N15 Cu1 1.9851(14) .
N21 Cu1 2.0045(15) .
N25 Cu2 1.9948(14) .
N31 Cu2 1.9922(14) .
N35 Cu3 2.0036(14) .
N41 Cu3 2.0290(14) .
N45 Cu3 1.9856(13) .
O2 Cu1 1.9796(11) .
O2 Cu2 2.0014(11) 3_465
O3 Cu2 1.9552(10) .
O3 Cu3 1.9888(10) .
Cu2 O2 2.0014(11) 3_565
